data_7240047
loop_
_publ_author_name
'Zhang, Li-Qing'
'Wang, Xiu-Wen'
'Gu, Lei'
'Yu, Ying-Hui'
'Gao, Jin-Sheng'

_publ_section_title
;
 Three pairs of luminescent coordination polymers based on CoII and CdII
 clusters for the detection of antibiotics, pesticides and chiral nitro
 aromatic compounds
;
_journal_issue 16
_journal_name_full 'RSC Advances'
_journal_page_first 9476
_journal_page_last 9485
_journal_paper_doi 10.1039/D0RA00329H
_journal_volume 10
_journal_year 2020
_chemical_formula_sum 'C50 H40 Cd2 N4 O16'
_chemical_formula_weight 1177.660
_space_group_IT_number 4
_space_group_name_Hall 'P 2yb'
_space_group_name_H-M_alt 'P 1 21 1'
_symmetry_Int_Tables_number 4
_symmetry_space_group_name_Hall 'P 2yb'
_symmetry_space_group_name_H-M 'P 1 21 1'
_audit_creation_date 2019-07-13
_audit_creation_method SHELXL-97
_audit_update_record
;
2019-11-14 deposited with the CCDC.	2020-02-25 downloaded from the CCDC.
;
_cell_angle_alpha 90.000
_cell_angle_beta 101.676(1)
_cell_angle_gamma 90.000
_cell_formula_units_Z 2
_cell_length_a 10.0363(3)
_cell_length_b 22.7634(8)
_cell_length_c 11.2352(3)
_cell_volume 2513.68(13)
_refine_ls_R_factor_all 0.037
_cod_data_source_file d0ra00329h2.cif
_cod_data_source_block z79
_cod_depositor_comments 'Adding full bibliography for 7240042--7240047.cif.'
_cod_original_cell_volume 2513.7(1)
_cod_original_sg_symbol_Hall P_2yb
_cod_database_code 7240047

loop_
_symmetry_equiv_pos_site_id
_symmetry_equiv_pos_as_xyz
1 x,y,z
2 -x,1/2+y,-z

loop_
_atom_site_aniso_label
_atom_site_aniso_U_11
_atom_site_aniso_U_22
_atom_site_aniso_U_33
_atom_site_aniso_U_12
_atom_site_aniso_U_13
_atom_site_aniso_U_23
Cd1 0.03392(12) 0.04268(13) 0.02619(11) 0.00531(10) 0.00586(8) 0.00529(10)
Cd2 0.03968(13) 0.04662(14) 0.02836(12) 0.00103(11) 0.01028(9) 0.00502(11)
N1 0.0416(16) 0.0441(17) 0.0329(15) 0.0034(13) 0.0090(13) 0.0005(13)
N2 0.0364(15) 0.0444(18) 0.0354(15) 0.0010(12) 0.0016(12) -0.0009(12)
N3 0.0338(16) 0.056(2) 0.051(2) -0.0043(14) 0.0059(14) -0.0017(15)
N4 0.0364(17) 0.075(2) 0.0375(17) -0.0111(17) 0.0014(14) 0.0067(17)
C1 0.060(2) 0.054(2) 0.0411(19) -0.0014(19) 0.0098(17) -0.0046(17)
C2 0.077(3) 0.058(2) 0.063(2) -0.002(2) 0.020(2) -0.009(2)
C3 0.080(3) 0.050(2) 0.073(2) 0.011(2) 0.022(2) -0.003(2)
C4 0.060(2) 0.053(2) 0.065(2) 0.0119(18) 0.0204(18) 0.0035(19)
C5 0.068(2) 0.065(2) 0.082(3) 0.025(2) 0.014(2) 0.009(2)
C6 0.062(2) 0.079(3) 0.078(3) 0.024(2) 0.005(2) 0.012(2)
C7 0.0443(19) 0.067(2) 0.059(2) 0.0086(17) 0.0024(17) 0.0148(19)
C8 0.053(2) 0.084(3) 0.058(2) 0.004(2) -0.008(2) 0.012(2)
C9 0.064(2) 0.079(3) 0.050(2) -0.008(3) -0.0089(19) -0.003(2)
C10 0.056(2) 0.064(2) 0.048(2) 0.0013(18) 0.0000(17) -0.0044(17)
C11 0.0400(16) 0.0512(18) 0.0436(17) 0.0021(15) 0.0085(14) 0.0116(15)
C12 0.0421(17) 0.0448(17) 0.0449(17) 0.0023(14) 0.0157(14) 0.0080(14)
C13 0.052(2) 0.066(3) 0.071(3) -0.003(2) 0.010(2) -0.010(2)
C14 0.073(3) 0.074(3) 0.095(3) -0.008(3) 0.023(3) -0.021(3)
C15 0.068(3) 0.063(3) 0.100(3) 0.000(2) 0.031(2) -0.007(2)
C16 0.055(2) 0.063(2) 0.091(3) 0.0078(19) 0.030(2) 0.013(2)
C17 0.060(2) 0.079(3) 0.102(3) 0.015(2) 0.024(2) 0.020(3)
C18 0.058(2) 0.087(3) 0.095(3) 0.014(2) 0.019(2) 0.035(2)
C19 0.0438(19) 0.085(2) 0.072(2) 0.0018(19) 0.0159(18) 0.028(2)
C20 0.052(2) 0.104(3) 0.075(2) -0.002(2) 0.000(2) 0.029(2)
C21 0.060(2) 0.106(3) 0.058(2) -0.015(2) -0.003(2) 0.011(2)
C22 0.055(2) 0.089(3) 0.051(2) -0.006(2) 0.0024(18) 0.005(2)
C23 0.0353(16) 0.072(2) 0.060(2) -0.0024(16) 0.0152(15) 0.0240(18)
C24 0.0384(17) 0.0541(19) 0.069(2) -0.0011(15) 0.0181(16) 0.0163(17)
C25 0.0403(18) 0.050(2) 0.0242(15) 0.0002(15) 0.0058(13) 0.0030(14)
C26 0.0372(16) 0.0467(18) 0.0226(14) -0.0050(14) 0.0000(12) 0.0056(13)
C27 0.0419(16) 0.0440(16) 0.0266(13) -0.0010(16) 0.0059(12) 0.0049(15)
C28 0.0427(17) 0.0479(19) 0.0249(14) 0.0026(14) 0.0075(13) 0.0016(13)
C29 0.0470(18) 0.0504(18) 0.0260(14) -0.0005(16) 0.0091(13) 0.0078(14)
C30 0.0513(19) 0.0401(17) 0.0349(17) -0.0055(15) 0.0065(15) 0.0083(14)
C31 0.0519(19) 0.0391(17) 0.0335(16) -0.0044(15) 0.0079(15) -0.0020(14)
C32 0.0403(18) 0.054(2) 0.0273(16) 0.0090(16) 0.0089(14) 0.0027(14)
C33 0.0320(16) 0.0510(19) 0.0342(17) 0.0037(14) 0.0091(13) -0.0031(14)
C34 0.059(3) 0.077(3) 0.046(2) 0.030(2) 0.007(2) -0.003(2)
C35 0.081(3) 0.046(2) 0.072(3) -0.008(2) -0.005(3) 0.001(2)
C36 0.089(3) 0.054(3) 0.077(3) 0.002(3) 0.000(3) -0.015(2)
C37 0.115(6) 0.063(4) 0.159(7) -0.024(4) -0.017(5) 0.039(4)
C38 0.055(2) 0.0456(19) 0.0327(17) -0.0035(16) 0.0155(16) 0.0015(14)
C39 0.0525(19) 0.0405(17) 0.0322(16) -0.0075(15) 0.0131(14) 0.0015(14)
C40 0.0506(19) 0.0521(19) 0.0325(16) -0.0007(16) 0.0167(15) 0.0021(14)
C41 0.054(2) 0.055(2) 0.0319(16) 0.0066(16) 0.0166(15) 0.0034(15)
C42 0.060(2) 0.059(2) 0.0389(18) -0.0057(18) 0.0174(16) 0.0112(17)
C43 0.062(2) 0.068(2) 0.053(2) -0.022(2) 0.0136(19) 0.015(2)
C44 0.052(2) 0.059(2) 0.0424(19) -0.0184(17) 0.0092(16) 0.0067(17)
C45 0.069(3) 0.059(2) 0.0302(17) 0.019(2) 0.0061(17) 0.0028(17)
C46 0.071(3) 0.048(2) 0.0366(19) 0.0079(19) 0.0090(18) 0.0033(17)
C47 0.106(5) 0.117(5) 0.057(3) 0.045(4) -0.017(3) -0.002(3)
C48 0.073(3) 0.086(3) 0.070(3) -0.028(2) 0.020(2) 0.008(3)
C49 0.107(4) 0.083(3) 0.130(4) -0.040(3) -0.008(4) 0.005(3)
C50 0.088(5) 0.132(7) 0.180(8) -0.008(5) 0.049(5) -0.011(6)
O1 0.084(2) 0.0595(19) 0.0410(16) -0.0050(17) 0.0237(16) -0.0084(14)
O2 0.0624(18) 0.0517(17) 0.0343(14) 0.0031(13) 0.0209(13) 0.0088(12)
O3 0.074(2) 0.0508(16) 0.0287(13) 0.0192(15) 0.0154(13) 0.0060(11)
O4 0.0449(15) 0.102(3) 0.0321(13) 0.0033(18) 0.0046(11) 0.0174(17)
O5 0.0349(15) 0.096(3) 0.069(2) -0.0133(16) 0.0194(15) -0.0206(19)
O6 0.087(2) 0.0434(16) 0.0552(19) -0.0023(16) 0.0153(18) 0.0142(14)
O7 0.089(3) 0.099(4) 0.091(3) -0.016(3) 0.013(3) -0.034(3)
O8 0.180(8) 0.228(9) 0.102(5) 0.096(7) -0.051(5) -0.092(6)
O9 0.066(2) 0.089(3) 0.0384(17) -0.018(2) 0.0045(15) 0.0156(17)
O10 0.0568(19) 0.090(2) 0.0390(15) 0.0025(17) 0.0198(14) 0.0223(16)
O11 0.059(2) 0.106(3) 0.0313(15) 0.0219(19) 0.0096(14) 0.0066(16)
O12 0.081(2) 0.0421(16) 0.0535(19) -0.0052(15) -0.0024(17) 0.0110(14)
O13 0.203(6) 0.053(2) 0.063(3) 0.030(3) 0.066(3) 0.0034(19)
O14 0.062(3) 0.176(6) 0.114(4) -0.037(3) 0.025(3) 0.070(4)
O15 0.336(16) 0.141(8) 0.253(10) -0.055(9) 0.171(12) -0.071(8)
O16 0.64(3) 0.164(8) 0.105(6) -0.174(13) -0.073(9) 0.072(6)

loop_
_atom_site_label
_atom_site_type_symbol
_atom_site_fract_x
_atom_site_fract_y
_atom_site_fract_z
_atom_site_occupancy
_atom_site_symmetry_multiplicity
_atom_site_Wyckoff_symbol
_atom_site_attached_hydrogens
_atom_site_calc_flag
_atom_site_thermal_displace_type
_atom_site_U_iso_or_equiv
Cd1 Cd 0.8426(0) 0.9646(0) 0.3987(0) 1.000 2 a ? d Uani 0.03430(6)
Cd2 Cd 0.9831(0) 1.0352(0) 0.1162(0) 1.000 2 a ? d Uani 0.03774(7)
N1 N 0.9464(3) 0.8846(2) 0.3257(3) 1.000 2 a ? d Uani 0.0393(7)
N2 N 1.0532(3) 0.9495(1) 0.5290(3) 1.000 2 a ? d Uani 0.0395(7)
N3 N 1.0554(3) 0.9478(2) 0.0418(4) 1.000 2 a ? d Uani 0.0471(8)
N4 N 1.1747(4) 1.0011(2) 0.2536(3) 1.000 2 a ? d Uani 0.0503(9)
C1 C 0.8949(5) 0.8543(2) 0.2279(4) 1.000 2 a ? d Uani 0.0519(9)
H1A H 0.8161 0.8679 0.1771 1.000 2 a ? calc Uiso 0.06200
C2 C 0.9548(6) 0.8017(2) 0.1968(6) 1.000 2 a ? d Uani 0.0650(11)
H2A H 0.9149 0.7808 0.1276 1.000 2 a ? calc Uiso 0.07800
C3 C 1.0673(6) 0.7828(2) 0.2668(6) 1.000 2 a ? d Uani 0.0668(11)
H3A H 1.1089 0.7489 0.2461 1.000 2 a ? calc Uiso 0.08000
C4 C 1.1271(5) 0.8145(2) 0.3759(5) 1.000 2 a ? d Uani 0.0583(10)
C5 C 1.2499(6) 0.7967(3) 0.4577(6) 1.000 2 a ? d Uani 0.0721(12)
H5A H 1.2923 0.7620 0.4426 1.000 2 a ? calc Uiso 0.08600
C6 C 1.3028(6) 0.8278(3) 0.5517(6) 1.000 2 a ? d Uani 0.0742(13)
H6A H 1.3850 0.8160 0.5997 1.000 2 a ? calc Uiso 0.08900
C7 C 1.2386(5) 0.8803(2) 0.5843(5) 1.000 2 a ? d Uani 0.0578(10)
C8 C 1.2901(6) 0.9159(3) 0.6873(5) 1.000 2 a ? d Uani 0.0675(12)
H8A H 1.3695 0.9052 0.7411 1.000 2 a ? calc Uiso 0.08100
C9 C 1.2235(5) 0.9653(3) 0.7065(5) 1.000 2 a ? d Uani 0.0670(11)
H9A H 1.2563 0.9885 0.7742 1.000 2 a ? calc Uiso 0.08000
C10 C 1.1059(5) 0.9814(2) 0.6252(4) 1.000 2 a ? d Uani 0.0572(10)
H10A H 1.0624 1.0161 0.6391 1.000 2 a ? calc Uiso 0.06900
C11 C 1.1172(4) 0.8992(2) 0.5062(4) 1.000 2 a ? d Uani 0.0449(8)
C12 C 1.0623(4) 0.8656(2) 0.4001(4) 1.000 2 a ? d Uani 0.0430(8)
C13 C 0.9986(5) 0.9228(3) -0.0631(5) 1.000 2 a ? d Uani 0.0632(11)
H13A H 0.9190 0.9388 -0.1083 1.000 2 a ? calc Uiso 0.07600
C14 C 1.0553(7) 0.8725(3) -0.1086(7) 1.000 2 a ? d Uani 0.0798(15)
H14A H 1.0154 0.8564 -0.1833 1.000 2 a ? calc Uiso 0.09600
C15 C 1.1681(7) 0.8489(3) -0.0408(7) 1.000 2 a ? d Uani 0.0750(13)
H15A H 1.2044 0.8151 -0.0679 1.000 2 a ? calc Uiso 0.09000
C16 C 1.2313(6) 0.8736(2) 0.0681(6) 1.000 2 a ? d Uani 0.0675(11)
C17 C 1.3536(6) 0.8506(3) 0.1447(7) 1.000 2 a ? d Uani 0.0789(13)
H17A H 1.3936 0.8168 0.1212 1.000 2 a ? calc Uiso 0.09500
C18 C 1.4084(6) 0.8766(3) 0.2461(7) 1.000 2 a ? d Uani 0.0796(13)
H18A H 1.4873 0.8607 0.2927 1.000 2 a ? calc Uiso 0.09500
C19 C 1.3534(5) 0.9283(3) 0.2889(5) 1.000 2 a ? d Uani 0.0663(11)
C20 C 1.4123(6) 0.9579(3) 0.3948(6) 1.000 2 a ? d Uani 0.0789(13)
H20A H 1.4915 0.9435 0.4437 1.000 2 a ? calc Uiso 0.09500
C21 C 1.3557(6) 1.0065(3) 0.4261(6) 1.000 2 a ? d Uani 0.0768(13)
H21A H 1.3970 1.0269 0.4956 1.000 2 a ? calc Uiso 0.09200
C22 C 1.2333(5) 1.0276(3) 0.3548(5) 1.000 2 a ? d Uani 0.0661(11)
H22A H 1.1930 1.0610 0.3797 1.000 2 a ? calc Uiso 0.07900
C23 C 1.2328(4) 0.9521(2) 0.2199(5) 1.000 2 a ? d Uani 0.0551(10)
C24 C 1.1716(4) 0.9234(2) 0.1074(5) 1.000 2 a ? d Uani 0.0528(9)
C25 C 0.7333(4) 0.9291(2) 0.5922(3) 1.000 2 a ? d Uani 0.0382(7)
C26 C 0.6893(4) 0.9159(2) 0.7090(3) 1.000 2 a ? d Uani 0.0363(7)
C27 C 0.6470(4) 0.9623(2) 0.7728(3) 1.000 2 a ? d Uani 0.0377(7)
H27A H 0.6427 1.0003 0.7421 1.000 2 a ? calc Uiso 0.04500
C28 C 0.6109(4) 0.9504(2) 0.8849(3) 1.000 2 a ? d Uani 0.0384(7)
C29 C 0.6174(4) 0.8939(2) 0.9302(3) 1.000 2 a ? d Uani 0.0409(7)
H29A H 0.5929 0.8864 1.0043 1.000 2 a ? calc Uiso 0.04900
C30 C 0.6602(4) 0.8485(2) 0.8654(4) 1.000 2 a ? d Uani 0.0424(8)
C31 C 0.6954(4) 0.8589(2) 0.7536(4) 1.000 2 a ? d Uani 0.0416(8)
H31A H 0.7225 0.8281 0.7095 1.000 2 a ? calc Uiso 0.05000
C32 C 0.5415(4) 0.9920(2) 1.0586(3) 1.000 2 a ? d Uani 0.0404(8)
H32A H 0.4823 0.9582 1.0629 1.000 2 a ? calc Uiso 0.04800
C33 C 0.6739(4) 0.9846(2) 1.1511(3) 1.000 2 a ? d Uani 0.0387(7)
C34 C 0.4706(5) 1.0473(2) 1.0843(4) 1.000 2 a ? d Uani 0.0612(13)
H34A H 0.3875 1.0517 1.0253 1.000 2 a ? calc Uiso 0.09200
H34B H 0.5286 1.0805 1.0799 1.000 2 a ? calc Uiso 0.09200
H34C H 0.4505 1.0451 1.1642 1.000 2 a ? calc Uiso 0.09200
C35 C 0.6749(6) 0.7431(2) 0.8501(6) 1.000 2 a ? d Uani 0.0692(13)
H35A H 0.6175 0.7478 0.7691 1.000 2 a ? calc Uiso 0.08300
C36 C 0.8184(7) 0.7292(3) 0.8385(6) 1.000 2 a ? d Uani 0.0758(15)
C37 C 0.6208(10) 0.6934(3) 0.9160(9) 1.000 2 a ? d Uani 0.119(3)
H37A H 0.5313 0.7031 0.9279 1.000 2 a ? calc Uiso 0.17800
H37B H 0.6801 0.6873 0.9935 1.000 2 a ? calc Uiso 0.17800
H37C H 0.6165 0.6581 0.8685 1.000 2 a ? calc Uiso 0.17800
C38 C 1.0198(5) 1.0890(2) 0.9123(4) 1.000 2 a ? d Uani 0.0434(8)
C39 C 1.0359(4) 1.1135(2) 0.7908(3) 1.000 2 a ? d Uani 0.0411(8)
C40 C 0.9271(5) 1.1198(2) 0.6969(4) 1.000 2 a ? d Uani 0.0439(8)
H40A H 0.8404 1.1100 0.7080 1.000 2 a ? calc Uiso 0.05300
C41 C 0.9446(5) 1.1406(2) 0.5843(4) 1.000 2 a ? d Uani 0.0458(8)
C42 C 1.0752(5) 1.1552(2) 0.5681(4) 1.000 2 a ? d Uani 0.0516(9)
H42A H 1.0883 1.1696 0.4939 1.000 2 a ? calc Uiso 0.06200
C43 C 1.1845(6) 1.1480(3) 0.6640(5) 1.000 2 a ? d Uani 0.0608(11)
C44 C 1.1674(5) 1.1267(2) 0.7758(4) 1.000 2 a ? d Uani 0.0512(9)
H44A H 1.2418 1.1213 0.8392 1.000 2 a ? calc Uiso 0.06100
C45 C 0.8425(5) 1.1569(2) 0.3758(4) 1.000 2 a ? d Uani 0.0532(10)
H45A H 0.8977 1.1921 0.3716 1.000 2 a ? calc Uiso 0.06400
C46 C 0.9028(5) 1.1043(2) 0.3222(4) 1.000 2 a ? d Uani 0.0522(9)
C47 C 0.6963(8) 1.1665(4) 0.3053(6) 1.000 2 a ? d Uani 0.098(2)
H47A H 0.6507 1.1937 0.3487 1.000 2 a ? calc Uiso 0.14700
H47B H 0.6486 1.1297 0.2970 1.000 2 a ? calc Uiso 0.14700
H47C H 0.6983 1.1820 0.2262 1.000 2 a ? calc Uiso 0.14700
C48 C 1.3559(7) 1.1828(3) 0.5605(6) 1.000 2 a ? d Uani 0.0756(13)
H48A H 1.3039 1.1659 0.4851 1.000 2 a ? calc Uiso 0.09100
C49 C 1.3314(10) 1.2497(4) 0.5609(11) 1.000 2 a ? d Uani 0.1112(19)
C50 C 1.5100(9) 1.1665(5) 0.5739(11) 1.000 2 a ? d Uani 0.130(3)
H50A H 1.5180 1.1259 0.5534 1.000 2 a ? calc Uiso 0.19500
H50B H 1.5565 1.1731 0.6563 1.000 2 a ? calc Uiso 0.19500
H50C H 1.5499 1.1906 0.5203 1.000 2 a ? calc Uiso 0.19500
O1 O 0.7532(4) 0.8873(2) 0.5233(3) 1.000 2 a ? d Uani 0.0600(8)
O2 O 0.7474(3) 0.9810(1) 0.5633(3) 1.000 2 a ? d Uani 0.0479(7)
O3 O 0.5637(4) 0.9979(1) 0.9377(3) 1.000 2 a ? d Uani 0.0504(7)
O4 O 0.6583(3) 0.9714(2) 1.2553(3) 1.000 2 a ? d Uani 0.0602(9)
O5 O 0.7843(3) 0.9905(2) 1.1197(4) 1.000 2 a ? d Uani 0.0652(10)
O6 O 0.6666(4) 0.7947(1) 0.9200(3) 1.000 2 a ? d Uani 0.0619(9)
O7 O 0.9140(5) 0.7441(3) 0.9202(5) 1.000 2 a ? d Uani 0.0939(14)
H7 H 0.9093 0.7265 0.9829 1.000 2 a ? calc Uiso 0.14100
O8 O 0.8270(9) 0.6942(4) 0.7575(6) 1.000 2 a ? d Uani 0.181(5)
O9 O 1.1201(4) 1.0830(2) 0.9954(3) 1.000 2 a ? d Uani 0.0654(10)
O10 O 0.9027(4) 1.0741(2) 0.9244(3) 1.000 2 a ? d Uani 0.0604(9)
O11 O 0.8282(4) 1.1465(2) 0.4979(3) 1.000 2 a ? d Uani 0.0651(10)
O12 O 0.9143(4) 1.0566(1) 0.3741(3) 1.000 2 a ? d Uani 0.0611(9)
O13 O 0.9339(7) 1.1128(2) 0.2215(4) 1.000 2 a ? d Uani 0.1007(19)
O14 O 1.3194(5) 1.1564(3) 0.6565(5) 1.000 2 a ? d Uani 0.116(2)
O15 O 1.3240(18) 1.2694(4) 0.6696(13) 1.000 2 a ? d Uani 0.228(6)
H15 H 1.3539 1.3030 0.6778 1.000 2 a ? calc Uiso 0.34200
O16 O 1.349(2) 1.2715(5) 0.4826(8) 1.000 2 a ? d Uani 0.324(11)

loop_
_atom_type_symbol
_atom_type_oxidation_number
_atom_type_radius_bond
Cd ? 1.200
N ? 1.200
C ? 1.200
H ? 1.200
O ? 1.200

loop_
_geom_angle_atom_site_label_1
_geom_angle_atom_site_label_2
_geom_angle_atom_site_label_3
_geom_angle_site_symmetry_1
_geom_angle_site_symmetry_2
_geom_angle_site_symmetry_3
_geom_angle
_geom_angle_publ_flag
O4 Cd1 O12 1_554 . . 94.98(14) no
O4 Cd1 O2 1_554 . . 98.88(12) no
O12 Cd1 O2 . . . 98.28(13) no
O4 Cd1 N1 1_554 . . 99.62(14) no
O12 Cd1 N1 . . . 120.51(14) no
O2 Cd1 N1 . . . 134.90(11) no
O4 Cd1 N2 1_554 . . 171.15(13) no
O12 Cd1 N2 . . . 86.70(12) no
O2 Cd1 N2 . . . 89.45(12) no
N1 Cd1 N2 . . . 72.17(11) no
O4 Cd1 O1 1_554 . . 96.61(13) no
O12 Cd1 O1 . . . 151.15(12) no
O2 Cd1 O1 . . . 53.83(10) no
N1 Cd1 O1 . . . 83.37(12) no
N2 Cd1 O1 . . . 85.88(12) no
O4 Cd1 C25 1_554 . . 100.91(12) no
O12 Cd1 C25 . . . 124.04(14) no
O2 Cd1 C25 . . . 26.56(11) no
N1 Cd1 C25 . . . 109.14(12) no
N2 Cd1 C25 . . . 85.21(12) no
O1 Cd1 C25 . . . 27.44(11) no
O13 Cd2 O5 . . 1_554 93.3(2) no
O13 Cd2 O10 . . 1_554 96.78(16) no
O5 Cd2 O10 1_554 . 1_554 92.64(14) no
O13 Cd2 N3 . . . 169.27(16) no
O5 Cd2 N3 1_554 . . 87.80(13) no
O10 Cd2 N3 1_554 . . 93.83(14) no
O13 Cd2 N4 . . . 98.8(2) no
O5 Cd2 N4 1_554 . . 116.85(14) no
O10 Cd2 N4 1_554 . . 145.51(13) no
N3 Cd2 N4 . . . 71.30(14) no
O13 Cd2 O9 . . 1_554 98.94(17) no
O5 Cd2 O9 1_554 . 1_554 146.51(13) no
O10 Cd2 O9 1_554 . 1_554 55.13(12) no
N3 Cd2 O9 . . 1_554 85.85(15) no
N4 Cd2 O9 . . 1_554 92.03(13) no
O13 Cd2 C38 . . 1_554 100.02(14) no
O5 Cd2 C38 1_554 . 1_554 119.79(14) no
O10 Cd2 C38 1_554 . 1_554 27.85(13) no
N3 Cd2 C38 . . 1_554 88.65(13) no
N4 Cd2 C38 . . 1_554 118.48(13) no
O9 Cd2 C38 1_554 . 1_554 27.33(13) no
C1 N1 C12 . . . 119.3(4) no
C1 N1 Cd1 . . . 125.4(3) no
C12 N1 Cd1 . . . 114.9(3) no
C10 N2 C11 . . . 119.4(4) no
C10 N2 Cd1 . . . 126.4(3) no
C11 N2 Cd1 . . . 113.9(3) no
C13 N3 C24 . . . 118.1(4) no
C13 N3 Cd2 . . . 125.1(3) no
C24 N3 Cd2 . . . 116.6(3) no
C22 N4 C23 . . . 118.6(4) no
C22 N4 Cd2 . . . 125.5(4) no
C23 N4 Cd2 . . . 115.7(3) no
N1 C1 C2 . . . 122.6(5) no
N1 C1 H1A . . . 118.70 no
C2 C1 H1A . . . 118.70 no
C3 C2 C1 . . . 119.1(5) no
C3 C2 H2A . . . 120.50 no
C1 C2 H2A . . . 120.50 no
C2 C3 C4 . . . 120.4(5) no
C2 C3 H3A . . . 119.80 no
C4 C3 H3A . . . 119.80 no
C12 C4 C5 . . . 119.1(5) no
C12 C4 C3 . . . 117.0(5) no
C5 C4 C3 . . . 123.9(5) no
C6 C5 C4 . . . 121.6(5) no
C6 C5 H5A . . . 119.20 no
C4 C5 H5A . . . 119.20 no
C5 C6 C7 . . . 122.1(5) no
C5 C6 H6A . . . 118.90 no
C7 C6 H6A . . . 118.90 no
C11 C7 C8 . . . 117.1(5) no
C11 C7 C6 . . . 117.9(5) no
C8 C7 C6 . . . 125.0(5) no
C9 C8 C7 . . . 119.8(5) no
C9 C8 H8A . . . 120.10 no
C7 C8 H8A . . . 120.10 no
C8 C9 C10 . . . 119.9(5) no
C8 C9 H9A . . . 120.10 no
C10 C9 H9A . . . 120.10 no
N2 C10 C9 . . . 122.7(5) no
N2 C10 H10A . . . 118.70 no
C9 C10 H10A . . . 118.70 no
N2 C11 C7 . . . 121.2(4) no
N2 C11 C12 . . . 119.3(4) no
C7 C11 C12 . . . 119.5(4) no
N1 C12 C4 . . . 121.6(4) no
N1 C12 C11 . . . 118.7(4) no
C4 C12 C11 . . . 119.7(4) no
N3 C13 C14 . . . 122.3(6) no
N3 C13 H13A . . . 118.90 no
C14 C13 H13A . . . 118.90 no
C15 C14 C13 . . . 118.2(6) no
C15 C14 H14A . . . 120.90 no
C13 C14 H14A . . . 120.90 no
C14 C15 C16 . . . 121.7(6) no
C14 C15 H15A . . . 119.20 no
C16 C15 H15A . . . 119.20 no
C15 C16 C24 . . . 117.5(5) no
C15 C16 C17 . . . 124.3(6) no
C24 C16 C17 . . . 118.2(6) no
C18 C17 C16 . . . 120.9(6) no
C18 C17 H17A . . . 119.60 no
C16 C17 H17A . . . 119.60 no
C17 C18 C19 . . . 123.1(6) no
C17 C18 H18A . . . 118.40 no
C19 C18 H18A . . . 118.40 no
C20 C19 C23 . . . 116.9(6) no
C20 C19 C18 . . . 124.2(6) no
C23 C19 C18 . . . 118.8(6) no
C21 C20 C19 . . . 120.1(5) no
C21 C20 H20A . . . 119.90 no
C19 C20 H20A . . . 119.90 no
C20 C21 C22 . . . 120.4(6) no
C20 C21 H21A . . . 119.80 no
C22 C21 H21A . . . 119.80 no
N4 C22 C21 . . . 121.4(6) no
N4 C22 H22A . . . 119.30 no
C21 C22 H22A . . . 119.30 no
N4 C23 C19 . . . 122.5(5) no
N4 C23 C24 . . . 119.2(4) no
C19 C23 C24 . . . 118.3(5) no
N3 C24 C16 . . . 122.3(5) no
N3 C24 C23 . . . 117.0(4) no
C16 C24 C23 . . . 120.7(5) no
O2 C25 O1 . . . 121.0(3) no
O2 C25 C26 . . . 119.4(4) no
O1 C25 C26 . . . 119.7(4) no
O2 C25 Cd1 . . . 55.11(19) no
O1 C25 Cd1 . . . 66.4(2) no
C26 C25 Cd1 . . . 171.3(3) no
C31 C26 C27 . . . 121.3(3) no
C31 C26 C25 . . . 120.3(4) no
C27 C26 C25 . . . 118.3(3) no
C26 C27 C28 . . . 118.5(4) no
C26 C27 H27A . . . 120.80 no
C28 C27 H27A . . . 120.80 no
O3 C28 C29 . . . 124.9(3) no
O3 C28 C27 . . . 114.4(3) no
C29 C28 C27 . . . 120.6(4) no
C28 C29 C30 . . . 120.0(3) no
C28 C29 H29A . . . 120.00 no
C30 C29 H29A . . . 120.00 no
O6 C30 C29 . . . 115.2(4) no
O6 C30 C31 . . . 124.1(4) no
C29 C30 C31 . . . 120.7(4) no
C26 C31 C30 . . . 119.0(4) no
C26 C31 H31A . . . 120.50 no
C30 C31 H31A . . . 120.50 no
O3 C32 C34 . . . 106.0(3) no
O3 C32 C33 . . . 112.2(3) no
C34 C32 C33 . . . 110.1(4) no
O3 C32 H32A . . . 109.50 no
C34 C32 H32A . . . 109.50 no
C33 C32 H32A . . . 109.50 no
O5 C33 O4 . . . 125.7(4) no
O5 C33 C32 . . . 120.1(4) no
O4 C33 C32 . . . 114.1(3) no
C32 C34 H34A . . . 109.50 no
C32 C34 H34B . . . 109.50 no
H34A C34 H34B . . . 109.50 no
C32 C34 H34C . . . 109.50 no
H34A C34 H34C . . . 109.50 no
H34B C34 H34C . . . 109.50 no
O6 C35 C36 . . . 112.7(5) no
O6 C35 C37 . . . 106.3(6) no
C36 C35 C37 . . . 109.2(6) no
O6 C35 H35A . . . 109.50 no
C36 C35 H35A . . . 109.50 no
C37 C35 H35A . . . 109.50 no
O8 C36 O7 . . . 124.8(7) no
O8 C36 C35 . . . 114.4(7) no
O7 C36 C35 . . . 119.4(6) no
C35 C37 H37A . . . 109.50 no
C35 C37 H37B . . . 109.50 no
H37A C37 H37B . . . 109.50 no
C35 C37 H37C . . . 109.50 no
H37A C37 H37C . . . 109.50 no
H37B C37 H37C . . . 109.50 no
O9 C38 O10 . . . 121.7(4) no
O9 C38 C39 . . . 120.2(4) no
O10 C38 C39 . . . 118.0(4) no
O9 C38 Cd2 . . 1_556 62.4(2) no
O10 C38 Cd2 . . 1_556 59.5(2) no
C39 C38 Cd2 . . 1_556 174.2(3) no
C40 C39 C44 . . . 120.8(4) no
C40 C39 C38 . . . 121.4(4) no
C44 C39 C38 . . . 117.6(4) no
C39 C40 C41 . . . 120.6(4) no
C39 C40 H40A . . . 119.70 no
C41 C40 H40A . . . 119.70 no
O11 C41 C40 . . . 115.6(4) no
O11 C41 C42 . . . 125.0(4) no
C40 C41 C42 . . . 119.5(4) no
C43 C42 C41 . . . 119.1(4) no
C43 C42 H42A . . . 120.40 no
C41 C42 H42A . . . 120.40 no
C42 C43 O14 . . . 124.6(5) no
C42 C43 C44 . . . 121.5(5) no
O14 C43 C44 . . . 113.8(5) no
C43 C44 C39 . . . 118.5(4) no
C43 C44 H44A . . . 120.80 no
C39 C44 H44A . . . 120.80 no
O11 C45 C46 . . . 112.0(4) no
O11 C45 C47 . . . 104.3(5) no
C46 C45 C47 . . . 108.8(5) no
O11 C45 H45A . . . 110.50 no
C46 C45 H45A . . . 110.50 no
C47 C45 H45A . . . 110.50 no
O12 C46 O13 . . . 123.5(5) no
O12 C46 C45 . . . 121.0(4) no
O13 C46 C45 . . . 115.4(4) no
C45 C47 H47A . . . 109.50 no
C45 C47 H47B . . . 109.50 no
H47A C47 H47B . . . 109.50 no
C45 C47 H47C . . . 109.50 no
H47A C47 H47C . . . 109.50 no
H47B C47 H47C . . . 109.50 no
O14 C48 C49 . . . 111.6(8) no
O14 C48 C50 . . . 103.9(7) no
C49 C48 C50 . . . 112.8(6) no
O14 C48 H48A . . . 109.40 no
C49 C48 H48A . . . 109.40 no
C50 C48 H48A . . . 109.40 no
O16 C49 O15 . . . 131.6(11) no
O16 C49 C48 . . . 114.0(13) no
O15 C49 C48 . . . 112.2(10) no
C48 C50 H50A . . . 109.50 no
C48 C50 H50B . . . 109.50 no
H50A C50 H50B . . . 109.50 no
C48 C50 H50C . . . 109.50 no
H50A C50 H50C . . . 109.50 no
H50B C50 H50C . . . 109.50 no
C25 O1 Cd1 . . . 86.1(2) no
C25 O2 Cd1 . . . 98.3(2) no
C28 O3 C32 . . . 118.4(3) no
C33 O4 Cd1 . . 1_556 117.2(3) no
C33 O5 Cd2 . . 1_556 154.8(3) no
C30 O6 C35 . . . 119.6(4) no
C36 O7 H7 . . . 109.50 no
C38 O9 Cd2 . . 1_556 90.3(3) no
C38 O10 Cd2 . . 1_556 92.7(3) no
C41 O11 C45 . . . 117.5(4) no
C46 O12 Cd1 . . . 151.7(4) no
C46 O13 Cd2 . . . 118.6(3) no
C48 O14 C43 . . . 122.4(5) no
C49 O15 H15 . . . 109.50 no

loop_
_geom_bond_atom_site_label_1
_geom_bond_atom_site_label_2
_geom_bond_site_symmetry_1
_geom_bond_site_symmetry_2
_geom_bond_distance
_geom_bond_publ_flag
Cd1 O4 . 1_554 2.199(3) no
Cd1 O12 . . 2.250(3) no
Cd1 O2 . . 2.278(3) no
Cd1 N1 . . 2.328(3) no
Cd1 N2 . . 2.341(3) no
Cd1 O1 . . 2.524(4) no
Cd1 C25 . . 2.748(4) no
Cd2 O13 . . 2.236(4) no
Cd2 O5 . 1_554 2.247(3) no
Cd2 O10 . 1_554 2.318(3) no
Cd2 N3 . . 2.331(4) no
Cd2 N4 . . 2.341(4) no
Cd2 O9 . 1_554 2.382(3) no
Cd2 C38 . 1_554 2.688(4) no
N1 C1 . . 1.311(6) no
N1 C12 . . 1.359(5) no
N2 C10 . . 1.320(6) no
N2 C11 . . 1.363(5) no
N3 C13 . . 1.329(7) no
N3 C24 . . 1.365(6) no
N4 C22 . . 1.317(7) no
N4 C23 . . 1.348(7) no
C1 C2 . . 1.415(7) no
C1 H1A . . 0.9300 no
C2 C3 . . 1.312(9) no
C2 H2A . . 0.9300 no
C3 C4 . . 1.443(8) no
C3 H3A . . 0.9300 no
C4 C12 . . 1.387(6) no
C4 C5 . . 1.438(8) no
C5 C6 . . 1.293(9) no
C5 H5A . . 0.9300 no
C6 C7 . . 1.439(8) no
C6 H6A . . 0.9300 no
C7 C11 . . 1.417(6) no
C7 C8 . . 1.422(8) no
C8 C9 . . 1.347(9) no
C8 H8A . . 0.9300 no
C9 C10 . . 1.387(7) no
C9 H9A . . 0.9300 no
C10 H10A . . 0.9300 no
C11 C12 . . 1.430(6) no
C13 C14 . . 1.418(9) no
C13 H13A . . 0.9300 no
C14 C15 . . 1.342(10) no
C14 H14A . . 0.9300 no
C15 C16 . . 1.378(10) no
C15 H15A . . 0.9300 no
C16 C24 . . 1.396(8) no
C16 C17 . . 1.446(8) no
C17 C18 . . 1.303(10) no
C17 H17A . . 0.9300 no
C18 C19 . . 1.423(9) no
C18 H18A . . 0.9300 no
C19 C20 . . 1.391(10) no
C19 C23 . . 1.407(7) no
C20 C21 . . 1.325(10) no
C20 H20A . . 0.9300 no
C21 C22 . . 1.408(8) no
C21 H21A . . 0.9300 no
C22 H22A . . 0.9300 no
C23 C24 . . 1.445(8) no
C25 O2 . . 1.242(5) no
C25 O1 . . 1.269(5) no
C25 C26 . . 1.497(5) no
C26 C31 . . 1.388(5) no
C26 C27 . . 1.391(6) no
C27 C28 . . 1.405(5) no
C27 H27A . . 0.9300 no
C28 O3 . . 1.363(5) no
C28 C29 . . 1.380(5) no
C29 C30 . . 1.383(6) no
C29 H29A . . 0.9300 no
C30 O6 . . 1.366(5) no
C30 C31 . . 1.392(6) no
C31 H31A . . 0.9300 no
C32 O3 . . 1.426(4) no
C32 C34 . . 1.503(6) no
C32 C33 . . 1.522(5) no
C32 H32A . . 0.9800 no
C33 O5 . . 1.236(5) no
C33 O4 . . 1.248(5) no
C34 H34A . . 0.9600 no
C34 H34B . . 0.9600 no
C34 H34C . . 0.9600 no
C35 O6 . . 1.423(7) no
C35 C36 . . 1.506(9) no
C35 C37 . . 1.513(9) no
C35 H35A . . 0.9800 no
C36 O8 . . 1.225(8) no
C36 O7 . . 1.234(8) no
C37 H37A . . 0.9600 no
C37 H37B . . 0.9600 no
C37 H37C . . 0.9600 no
C38 O9 . . 1.234(6) no
C38 O10 . . 1.257(5) no
C38 C39 . . 1.514(5) no
C38 Cd2 . 1_556 2.688(4) no
C39 C40 . . 1.364(6) no
C39 C44 . . 1.396(6) no
C40 C41 . . 1.395(5) no
C40 H40A . . 0.9300 no
C41 O11 . . 1.367(6) no
C41 C42 . . 1.399(7) no
C42 C43 . . 1.383(7) no
C42 H42A . . 0.9300 no
C43 O14 . . 1.387(7) no
C43 C44 . . 1.389(6) no
C44 H44A . . 0.9300 no
C45 O11 . . 1.427(5) no
C45 C46 . . 1.521(6) no
C45 C47 . . 1.535(8) no
C45 H45A . . 0.9800 no
C46 O12 . . 1.226(5) no
C46 O13 . . 1.249(6) no
C47 H47A . . 0.9600 no
C47 H47B . . 0.9600 no
C47 H47C . . 0.9600 no
C48 O14 . . 1.349(7) no
C48 C49 . . 1.543(12) no
C48 C50 . . 1.568(12) no
C48 H48A . . 0.9800 no
C49 O16 . . 1.055(14) no
C49 O15 . . 1.316(15) no
C50 H50A . . 0.9600 no
C50 H50B . . 0.9600 no
C50 H50C . . 0.9600 no
O4 Cd1 . 1_556 2.199(3) no
O5 Cd2 . 1_556 2.247(3) no
O7 H7 . . 0.8200 no
O9 Cd2 . 1_556 2.382(3) no
O10 Cd2 . 1_556 2.318(3) no
O15 H15 . . 0.8200 no
